data_7234929
loop_
_publ_author_name
'Fan, Chuanbin'
'Zong, Ziao'
'Meng, Xiangmin'
'Zhang, Xia'
'Zhang, Xiaoyin'
'Zhang, Dongmei'
'Xu, Cungang'
'Wang, Hu'
'Fan, Yuhua'

_publ_section_title
;
 Rational synthesis, crystal structure, and sensing and adsorption
 properties of luminescent metal--organic frameworks
;
_journal_issue 33
_journal_name_full CrystEngComm
_journal_page_first 4880
_journal_paper_doi 10.1039/C9CE00545E
_journal_volume 21
_journal_year 2019
_chemical_formula_moiety 'C33 H22 Cd N4 O8'
_chemical_formula_sum 'C33 H22 Cd N4 O8'
_chemical_formula_weight 714.94
_space_group_crystal_system orthorhombic
_space_group_IT_number 19
_space_group_name_Hall 'P 2ac 2ab'
_space_group_name_H-M_alt 'P 21 21 21'
_atom_sites_solution_hydrogens geom
_atom_sites_solution_primary dual
_audit_creation_date 2018-05-10
_audit_creation_method
;
Olex2 1.2
(compiled 2018.04.26 svn.r3504 for OlexSys, GUI svn.r5492)
;
_audit_update_record
;
2018-10-19 deposited with the CCDC.	2019-07-18 downloaded from the CCDC.
;
_cell_angle_alpha 90
_cell_angle_beta 90
_cell_angle_gamma 90
_cell_formula_units_Z 4
_cell_length_a 9.6398(8)
_cell_length_b 12.1917(11)
_cell_length_c 25.562(2)
_cell_measurement_reflns_used 3412
_cell_measurement_temperature 173
_cell_measurement_theta_max 21.371
_cell_measurement_theta_min 2.647
_cell_volume 3004.2(4)
_computing_cell_refinement 'SAINT v8.34A (Bruker, 2013)'
_computing_data_reduction 'SAINT v8.34A (Bruker, 2013)'
_computing_molecular_graphics 'Olex2 (Dolomanov et al., 2009)'
_computing_publication_material 'Olex2 (Dolomanov et al., 2009)'
_computing_structure_refinement 'ShelXL (Sheldrick, 2015)'
_computing_structure_solution 'ShelXT (Sheldrick, 2015)'
_diffrn_ambient_temperature 173
_diffrn_measured_fraction_theta_full 0.986
_diffrn_measured_fraction_theta_max 0.986
_diffrn_measurement_device_type 'Bruker APEX-II CCD'
_diffrn_measurement_method '\f and \w scans'
_diffrn_radiation_type MoK\a
_diffrn_radiation_wavelength 0.71073
_diffrn_reflns_av_R_equivalents 0.0514
_diffrn_reflns_av_unetI/netI 0.0634
_diffrn_reflns_Laue_measured_fraction_full 0.986
_diffrn_reflns_Laue_measured_fraction_max 0.986
_diffrn_reflns_limit_h_max 11
_diffrn_reflns_limit_h_min -10
_diffrn_reflns_limit_k_max 15
_diffrn_reflns_limit_k_min -15
_diffrn_reflns_limit_l_max 31
_diffrn_reflns_limit_l_min -30
_diffrn_reflns_number 16611
_diffrn_reflns_point_group_measured_fraction_full 0.984
_diffrn_reflns_point_group_measured_fraction_max 0.982
_diffrn_reflns_theta_full 25.242
_diffrn_reflns_theta_max 26.116
_diffrn_reflns_theta_min 1.593
_diffrn_standards_number 0
_exptl_absorpt_coefficient_mu 0.787
_exptl_absorpt_correction_T_max 0.7453
_exptl_absorpt_correction_T_min 0.6609
_exptl_absorpt_correction_type multi-scan
_exptl_absorpt_process_details
'SADABS-2014/5 (Bruker,2014/5) was used for absorption correction. wR2(int) was 0.0730 before and 0.0561 after correction. The Ratio of minimum to maximum transmission is 0.8868. The \l/2 correction factor is 0.00150.'
_exptl_crystal_colour colourless
_exptl_crystal_colour_primary colourless
_exptl_crystal_density_diffrn 1.581
_exptl_crystal_description block
_exptl_crystal_F_000 1440
_exptl_crystal_size_max 0.18
_exptl_crystal_size_mid 0.15
_exptl_crystal_size_min 0.12
_refine_diff_density_max 0.397
_refine_diff_density_min -0.330
_refine_diff_density_rms 0.060
_refine_ls_abs_structure_details
;
 Flack x determined using 1917 quotients [(I+)-(I-)]/[(I+)+(I-)]
 (Parsons, Flack and Wagner, Acta Cryst. B69 (2013) 249-259).
;
_refine_ls_abs_structure_Flack -0.009(19)
_refine_ls_extinction_method none
_refine_ls_goodness_of_fit_ref 1.014
_refine_ls_hydrogen_treatment constr
_refine_ls_matrix_type full
_refine_ls_number_parameters 453
_refine_ls_number_reflns 5868
_refine_ls_number_restraints 431
_refine_ls_restrained_S_all 1.001
_refine_ls_R_factor_all 0.0449
_refine_ls_R_factor_gt 0.0365
_refine_ls_shift/su_max 0.001
_refine_ls_shift/su_mean 0.000
_refine_ls_structure_factor_coef Fsqd
_refine_ls_weighting_details 'w=1/[\s^2^(Fo^2^)+(0.0180P)^2^] where P=(Fo^2^+2Fc^2^)/3'
_refine_ls_weighting_scheme calc
_refine_ls_wR_factor_gt 0.0671
_refine_ls_wR_factor_ref 0.0710
_reflns_Friedel_coverage 0.762
_reflns_Friedel_fraction_full 0.981
_reflns_Friedel_fraction_max 0.978
_reflns_number_gt 5150
_reflns_number_total 5868
_reflns_threshold_expression 'I > 2\s(I)'
_cod_data_source_file c9ce00545e2.cif
_cod_data_source_block zz
_cod_original_cell_volume 3004.2(5)
_cod_database_code 7234929
_shelx_shelxl_version_number 2014/7
_shelx_space_group_comment
;
The symmetry employed for this shelxl refinement is uniquely defined
by the following loop, which should always be used as a source of
symmetry information in preference to the above space-group names.
They are only intended as comments.
;
_shelx_estimated_absorpt_t_max 0.911
_shelx_estimated_absorpt_t_min 0.871
_olex2_refinement_description
;
1. Fixed Uiso
 At 1.2 times of:
  All C(H) groups
 At 1.5 times of:
  All O(H) groups
2. Restrained distances
 O3-C1 \\sim O2-C1
 with sigma of 0.02
 O2-C1 \\sim O3-C1
 with sigma of 0.02
 C4-C2AA \\sim C4-C0AA
 with sigma of 0.02
3. Uiso/Uaniso restraints and constraints
Uanis(O3) \\sim Ueq: with sigma of 0.005 and sigma for terminal atoms of 0.01
Uanis(O2) \\sim Ueq, Uanis(O3) \\sim Ueq: with sigma of 0.005 and sigma for
terminal atoms of 0.01
Uanis(O2) \\sim Ueq: with sigma of 0.001 and sigma for terminal atoms of 0.002
Uanis(O8) \\sim Ueq, Uanis(O11) \\sim Ueq: with sigma of 0.005 and sigma for
terminal atoms of 0.01
Uanis(O8) \\sim Ueq, Uanis(C0AA) \\sim Ueq, Uanis(O11) \\sim Ueq: with sigma of
0.001 and sigma for terminal atoms of 0.002
4. Rigid body (RIGU) restrains
 All non-hydrogen atoms
 with sigma for 1-2 distances of 0.004 and sigma for 1-3 distances of 0.004
5. Others
 Fixed Sof: O10(0.5) H10(0.5) O9(0.5) O2(0.4) O3(0.6) O8(0.5) H8(0.5) O11(0.5)
 C0AA(0.5) C2AA(0.5)
6.a Aromatic/amide H refined with riding coordinates:
 C3(H3), C5(H5), C7(H7), C9(H9), C11(H11), C12(H12), C13(H13), C16(H16),
 C17(H17), C18(H18), C20(H20), C21(H21), C23(H23), C24(H24), C26(H26), C27(H27),
  C29(H29), C30(H30), C31(H31), C32(H32), C33(H33)
6.b Idealised tetrahedral OH refined as rotating group:
 O10(H10), O8(H8)
;
_olex2_submission_special_instructions 'No special instructions were received'

loop_
_space_group_symop_operation_xyz
'x, y, z'
'-x+1/2, -y, z+1/2'
'-x, y+1/2, -z+1/2'
'x+1/2, -y+1/2, -z'

loop_
_atom_site_label
_atom_site_type_symbol
_atom_site_fract_x
_atom_site_fract_y
_atom_site_fract_z
_atom_site_U_iso_or_equiv
_atom_site_adp_type
_atom_site_occupancy
_atom_site_site_symmetry_order
_atom_site_calc_flag
_atom_site_refinement_flags_posn
_atom_site_refinement_flags_adp
_atom_site_refinement_flags_occupancy
_atom_site_disorder_assembly
_atom_site_disorder_group
Cd1 Cd 0.58206(4) 0.90467(3) 0.71006(2) 0.03251(11) Uani 1 1 d . U . . .
O10 O -0.0208(12) 0.8270(9) 0.4519(4) 0.052(3) Uani 0.5 1 d . U P A 2
H10 H -0.0329 0.7757 0.4305 0.079 Uiso 0.5 1 calc GR . P A 2
O9 O 0.1836(13) 0.7461(10) 0.4634(4) 0.077(4) Uani 0.5 1 d . U P A 2
O1 O 0.3783(4) 0.9435(3) 0.67745(16) 0.0541(12) Uani 1 1 d . U . . .
O2 O 0.4313(13) 0.8096(8) 0.6251(4) 0.047(3) Uani 0.4 1 d D U P B 1
O3 O 0.4863(8) 0.8618(6) 0.6138(3) 0.0449(18) Uani 0.6 1 d D U P B 2
O4 O 1.2058(4) 0.4429(4) 0.52971(16) 0.0562(12) Uani 1 1 d . U . . .
O8 O 0.0948(13) 0.7355(8) 0.4739(4) 0.053(2) Uani 0.5 1 d . U P C 1
H8 H 0.1145 0.7300 0.4420 0.079 Uiso 0.5 1 calc GR . P C 1
O11 O -0.0613(13) 0.8628(9) 0.4568(5) 0.053(3) Uani 0.5 1 d . U P C 1
O5 O -0.0613(4) 1.1014(4) 0.60524(15) 0.0542(10) Uani 1 1 d . U . . .
O6 O -0.2121(4) 0.9764(3) 0.67830(18) 0.0553(12) Uani 1 1 d . U . . .
O7 O -0.3471(4) 1.0939(3) 0.71881(15) 0.0455(9) Uani 1 1 d . U . . .
N1 N 0.6814(5) 0.7399(3) 0.70465(18) 0.0361(10) Uani 1 1 d . U . . .
N2 N 0.8255(5) 0.6221(3) 0.66915(17) 0.0348(11) Uani 1 1 d . U . . .
N3 N 1.0195(5) 0.1588(3) 0.37397(17) 0.0375(11) Uani 1 1 d . U . . .
N4 N 0.9674(4) 0.0969(3) 0.29606(16) 0.0361(10) Uani 1 1 d . U . . .
C0AA C 0.0273(16) 0.8288(11) 0.4822(6) 0.042(3) Uani 0.5 1 d D U P C 1
C1 C 0.3711(6) 0.8980(5) 0.6343(2) 0.0430(13) Uani 1 1 d D U . . .
C2AA C 0.0979(16) 0.8102(10) 0.4784(4) 0.039(3) Uani 0.5 1 d D U P A 2
C2 C 0.2431(6) 0.9182(4) 0.60265(19) 0.0374(12) Uani 1 1 d . U . . .
C3 C 0.2169(7) 0.8620(4) 0.5569(2) 0.0506(16) Uani 1 1 d . U . . .
H3 H 0.2811 0.8089 0.5445 0.061 Uiso 1 1 calc R . . . .
C4 C 0.0961(8) 0.8834(4) 0.5288(2) 0.0499(15) Uani 1 1 d D U . . .
C5 C 0.0033(7) 0.9636(5) 0.5463(2) 0.0473(15) Uani 1 1 d . U . . .
H5 H -0.0792 0.9784 0.5272 0.057 Uiso 1 1 calc R . . . .
C6 C 0.0327(6) 1.0210(5) 0.5913(2) 0.0406(13) Uani 1 1 d . U . . .
C7 C 0.1492(6) 0.9973(4) 0.6204(2) 0.0369(13) Uani 1 1 d . U . . .
H7 H 0.1657 1.0347 0.6524 0.044 Uiso 1 1 calc R . . . .
C8 C -0.0367(6) 1.1650(5) 0.6495(3) 0.0442(14) Uani 1 1 d . U . . .
C9 C -0.1131(6) 1.2336(4) 0.7325(2) 0.0491(16) Uani 1 1 d . U . . .
H9 H -0.1777 1.2329 0.7605 0.059 Uiso 1 1 calc R . . . .
C10 C -0.1270(6) 1.1583(4) 0.6915(2) 0.0390(14) Uani 1 1 d . U . . .
C11 C -0.0047(7) 1.3099(5) 0.7325(3) 0.0600(18) Uani 1 1 d . U . . .
H11 H 0.0067 1.3591 0.7610 0.072 Uiso 1 1 calc R . . . .
C12 C 0.0843(8) 1.3128(5) 0.6911(3) 0.0659(18) Uani 1 1 d . U . . .
H12 H 0.1580 1.3645 0.6910 0.079 Uiso 1 1 calc R . . . .
C13 C 0.0696(7) 1.2425(5) 0.6496(3) 0.0611(17) Uani 1 1 d . U . . .
H13 H 0.1318 1.2466 0.6208 0.073 Uiso 1 1 calc R . . . .
C14 C -0.2369(6) 1.0704(4) 0.6961(2) 0.0368(13) Uani 1 1 d . U . . .
C16 C 0.6799(6) 0.6452(4) 0.7340(2) 0.0406(14) Uani 1 1 d . U . . .
H16 H 0.6255 0.6330 0.7644 0.049 Uiso 1 1 calc R . . . .
C17 C 0.7688(6) 0.5725(4) 0.7121(2) 0.0425(13) Uani 1 1 d . U . . .
H17 H 0.7882 0.5005 0.7244 0.051 Uiso 1 1 calc R . . . .
C18 C 0.7710(6) 0.7226(4) 0.6666(2) 0.0413(14) Uani 1 1 d . U . . .
H18 H 0.7939 0.7752 0.6406 0.050 Uiso 1 1 calc R . . . .
C19 C 0.9217(6) 0.5761(4) 0.6330(2) 0.0374(12) Uani 1 1 d . U . . .
C20 C 0.8874(6) 0.4822(5) 0.6063(2) 0.0443(15) Uani 1 1 d . U . . .
H20 H 0.8000 0.4485 0.6122 0.053 Uiso 1 1 calc R . . . .
C21 C 0.9787(6) 0.4364(5) 0.5709(2) 0.0487(16) Uani 1 1 d . U . . .
H21 H 0.9551 0.3709 0.5529 0.058 Uiso 1 1 calc R . . . .
C22 C 1.1051(6) 0.4871(4) 0.5620(2) 0.0402(13) Uani 1 1 d . U . . .
C23 C 1.1390(6) 0.5820(5) 0.5878(2) 0.0482(15) Uani 1 1 d . U . . .
H23 H 1.2252 0.6170 0.5810 0.058 Uiso 1 1 calc R . . . .
C24 C 1.0482(6) 0.6267(4) 0.6235(2) 0.0472(16) Uani 1 1 d . U . . .
H24 H 1.0721 0.6921 0.6415 0.057 Uiso 1 1 calc R . . . .
C25 C 1.1576(7) 0.3710(5) 0.4907(2) 0.0469(15) Uani 1 1 d . U . . .
C26 C 1.0929(7) 0.4134(5) 0.4475(2) 0.0506(14) Uani 1 1 d . U . . .
H26 H 1.0807 0.4903 0.4441 0.061 Uiso 1 1 calc R . . . .
C27 C 1.0454(7) 0.3429(4) 0.4089(2) 0.0463(16) Uani 1 1 d . U . . .
H27 H 0.9982 0.3706 0.3791 0.056 Uiso 1 1 calc R . . . .
C28 C 1.0682(7) 0.2314(4) 0.41455(19) 0.0382(13) Uani 1 1 d . U . . .
C29 C 1.1354(7) 0.1901(5) 0.4574(2) 0.0489(16) Uani 1 1 d . U . . .
H29 H 1.1502 0.1134 0.4608 0.059 Uiso 1 1 calc R . . . .
C30 C 1.1818(7) 0.2613(6) 0.4960(3) 0.0513(16) Uani 1 1 d . U . . .
H30 H 1.2298 0.2340 0.5257 0.062 Uiso 1 1 calc R . . . .
C31 C 0.9641(7) 0.0551(4) 0.3809(2) 0.0506(18) Uani 1 1 d . U . . .
H31 H 0.9511 0.0175 0.4130 0.061 Uiso 1 1 calc R . . . .
C32 C 0.9326(7) 0.0187(4) 0.3330(2) 0.0468(15) Uani 1 1 d . U . . .
H32 H 0.8922 -0.0506 0.3255 0.056 Uiso 1 1 calc R . . . .
C33 C 1.0206(6) 0.1787(4) 0.3226(2) 0.0341(12) Uani 1 1 d . U . . .
H33 H 1.0556 0.2440 0.3072 0.041 Uiso 1 1 calc R . . . .

loop_
_atom_site_aniso_label
_atom_site_aniso_U_11
_atom_site_aniso_U_22
_atom_site_aniso_U_33
_atom_site_aniso_U_23
_atom_site_aniso_U_13
_atom_site_aniso_U_12
Cd1 0.0311(2) 0.03185(17) 0.0346(2) 0.00182(17) 0.00013(19) 0.00605(18)
O10 0.050(6) 0.062(7) 0.045(6) -0.030(5) -0.019(5) 0.003(5)
O9 0.080(8) 0.099(8) 0.053(6) -0.046(6) -0.024(6) 0.029(6)
O1 0.045(3) 0.074(3) 0.043(3) -0.0208(19) -0.0165(19) 0.023(2)
O2 0.048(3) 0.047(3) 0.047(3) -0.003(2) -0.003(3) 0.006(2)
O3 0.043(4) 0.054(4) 0.037(4) -0.004(3) 0.001(3) 0.018(3)
O4 0.040(3) 0.077(3) 0.051(3) -0.032(2) 0.001(2) 0.005(2)
O8 0.054(3) 0.053(3) 0.051(3) -0.002(2) -0.005(3) 0.001(3)
O11 0.053(4) 0.053(4) 0.053(4) -0.002(2) -0.007(2) 0.000(2)
O5 0.038(2) 0.076(3) 0.048(2) 0.005(2) -0.0052(18) 0.014(2)
O6 0.052(3) 0.033(2) 0.081(3) -0.0033(19) 0.015(2) 0.0029(19)
O7 0.040(2) 0.0385(18) 0.058(3) 0.001(2) 0.0120(18) 0.0005(18)
N1 0.041(3) 0.033(2) 0.034(3) 0.0017(19) 0.003(2) 0.0086(18)
N2 0.041(3) 0.031(2) 0.033(3) -0.0025(17) 0.002(2) 0.0043(18)
N3 0.050(3) 0.034(2) 0.028(3) -0.0016(18) 0.006(2) 0.002(2)
N4 0.039(2) 0.034(2) 0.035(2) -0.004(2) 0.0034(19) -0.0020(19)
C0AA 0.042(3) 0.042(3) 0.042(3) 0.0007(14) -0.0005(14) -0.0007(14)
C1 0.051(3) 0.045(3) 0.033(3) -0.002(3) -0.008(2) 0.013(3)
C2AA 0.049(7) 0.037(6) 0.031(5) 0.004(4) -0.005(5) -0.011(5)
C2 0.046(3) 0.037(3) 0.030(3) 0.001(2) -0.006(2) 0.004(3)
C3 0.075(5) 0.037(3) 0.039(3) 0.000(2) -0.017(3) 0.009(3)
C4 0.076(4) 0.037(3) 0.037(3) 0.009(2) -0.015(3) -0.013(3)
C5 0.047(4) 0.057(3) 0.038(3) 0.016(2) -0.016(3) -0.018(3)
C6 0.033(3) 0.045(3) 0.043(3) 0.015(2) -0.003(2) -0.005(2)
C7 0.035(3) 0.041(3) 0.035(3) -0.001(2) -0.005(2) -0.001(2)
C8 0.031(3) 0.046(3) 0.056(4) 0.016(2) -0.004(2) 0.010(2)
C9 0.048(4) 0.040(3) 0.059(4) 0.007(2) -0.009(3) 0.001(3)
C10 0.033(3) 0.037(3) 0.047(3) 0.012(2) -0.001(2) 0.003(2)
C11 0.049(4) 0.037(3) 0.094(5) 0.002(3) -0.018(3) 0.002(3)
C12 0.040(4) 0.046(3) 0.112(6) 0.018(3) -0.007(4) -0.003(3)
C13 0.041(4) 0.053(3) 0.090(5) 0.022(3) 0.006(4) 0.001(3)
C14 0.036(3) 0.038(3) 0.036(3) 0.005(2) -0.006(2) 0.002(2)
C16 0.043(4) 0.035(3) 0.044(3) 0.005(2) 0.009(3) 0.000(2)
C17 0.045(3) 0.032(3) 0.051(3) 0.007(2) 0.007(3) 0.007(2)
C18 0.050(4) 0.035(3) 0.039(3) 0.004(2) 0.006(3) 0.008(2)
C19 0.039(3) 0.035(3) 0.038(3) -0.001(2) 0.001(3) 0.006(3)
C20 0.034(4) 0.048(3) 0.051(4) -0.019(2) 0.002(3) -0.001(2)
C21 0.041(3) 0.051(4) 0.055(4) -0.022(3) -0.004(3) 0.003(3)
C22 0.039(4) 0.050(3) 0.031(3) -0.010(2) -0.003(2) 0.008(3)
C23 0.047(4) 0.046(3) 0.051(4) -0.010(3) 0.013(3) -0.007(3)
C24 0.053(4) 0.039(3) 0.050(4) -0.014(2) 0.010(3) -0.005(2)
C25 0.045(4) 0.061(4) 0.035(3) -0.018(2) 0.001(3) 0.009(3)
C26 0.064(4) 0.041(3) 0.046(3) -0.012(2) -0.004(3) 0.008(3)
C27 0.062(5) 0.044(3) 0.032(3) 0.000(2) -0.007(3) 0.010(3)
C28 0.048(4) 0.041(3) 0.026(3) -0.0037(19) 0.003(3) 0.007(3)
C29 0.065(5) 0.052(3) 0.031(3) -0.003(2) 0.005(3) 0.018(3)
C30 0.060(4) 0.063(4) 0.032(3) -0.009(2) -0.002(3) 0.018(3)
C31 0.075(5) 0.039(3) 0.037(3) 0.005(2) 0.016(3) -0.008(3)
C32 0.068(4) 0.032(3) 0.041(3) 0.000(2) 0.010(3) -0.009(3)
C33 0.040(3) 0.031(3) 0.031(3) 0.002(2) 0.005(2) 0.003(2)

loop_
_atom_type_symbol
_atom_type_description
_atom_type_scat_dispersion_real
_atom_type_scat_dispersion_imag
_atom_type_scat_source
C C 0.0033 0.0016 'International Tables Vol C Tables 4.2.6.8 and 6.1.1.4'
H H 0.0000 0.0000 'International Tables Vol C Tables 4.2.6.8 and 6.1.1.4'
Cd Cd -0.8075 1.2024 'International Tables Vol C Tables 4.2.6.8 and 6.1.1.4'
N N 0.0061 0.0033 'International Tables Vol C Tables 4.2.6.8 and 6.1.1.4'
O O 0.0106 0.0060 'International Tables Vol C Tables 4.2.6.8 and 6.1.1.4'

loop_
_geom_angle_atom_site_label_1
_geom_angle_atom_site_label_2
_geom_angle_atom_site_label_3
_geom_angle
_geom_angle_site_symmetry_1
_geom_angle_site_symmetry_3
O1 Cd1 O6 123.68(16) . 1_655
O1 Cd1 O7 94.71(14) . 1_655
O1 Cd1 N1 123.88(16) . .
O1 Cd1 N4 100.61(15) . 2_665
O1 Cd1 C14 111.65(16) . 1_655
O6 Cd1 O7 55.24(13) 1_655 1_655
O6 Cd1 C14 27.76(14) 1_655 1_655
O7 Cd1 C14 27.50(13) 1_655 1_655
N1 Cd1 O6 87.16(15) . 1_655
N1 Cd1 O7 138.13(15) . 1_655
N1 Cd1 N4 98.28(16) . 2_665
N1 Cd1 C14 112.92(17) . 1_655
N4 Cd1 O6 121.85(15) 2_665 1_655
N4 Cd1 O7 88.72(14) 2_665 1_655
N4 Cd1 C14 105.86(15) 2_665 1_655
C2AA O10 H10 109.5 . .
C1 O1 Cd1 107.1(3) . .
C22 O4 C25 115.7(5) . .
C0AA O8 H8 109.5 . .
C6 O5 C8 119.5(4) . .
C14 O6 Cd1 93.1(3) . 1_455
C14 O7 Cd1 88.8(3) . 1_455
C16 N1 Cd1 135.8(4) . .
C18 N1 Cd1 118.1(3) . .
C18 N1 C16 106.0(4) . .
C17 N2 C19 127.4(4) . .
C18 N2 C17 106.7(4) . .
C18 N2 C19 125.9(4) . .
C31 N3 C28 126.5(5) . .
C33 N3 C28 126.4(4) . .
C33 N3 C31 107.1(5) . .
C32 N4 Cd1 127.6(4) . 2_664
C33 N4 Cd1 126.5(4) . 2_664
C33 N4 C32 105.4(5) . .
O8 C0AA C4 106.7(11) . .
O11 C0AA O8 125.6(14) . .
O11 C0AA C4 127.6(13) . .
O1 C1 O2 122.0(7) . .
O1 C1 O3 117.5(5) . .
O1 C1 C2 117.1(5) . .
O2 C1 C2 115.1(7) . .
O3 C1 C2 122.8(5) . .
O10 C2AA C4 108.5(11) . .
O9 C2AA O10 121.6(11) . .
O9 C2AA C4 129.9(12) . .
C3 C2 C1 121.9(5) . .
C3 C2 C7 119.9(5) . .
C7 C2 C1 118.2(5) . .
C2 C3 H3 120.1 . .
C2 C3 C4 119.8(6) . .
C4 C3 H3 120.1 . .
C3 C4 C0AA 133.5(8) . .
C3 C4 C2AA 107.9(8) . .
C3 C4 C5 120.0(5) . .
C5 C4 C0AA 106.2(8) . .
C5 C4 C2AA 131.9(8) . .
C4 C5 H5 120.3 . .
C6 C5 C4 119.4(6) . .
C6 C5 H5 120.3 . .
C5 C6 O5 116.2(5) . .
C7 C6 O5 123.0(5) . .
C7 C6 C5 120.8(6) . .
C2 C7 H7 120.1 . .
C6 C7 C2 119.9(5) . .
C6 C7 H7 120.1 . .
O5 C8 C13 120.2(6) . .
C10 C8 O5 119.4(5) . .
C10 C8 C13 120.2(6) . .
C10 C9 H9 119.7 . .
C10 C9 C11 120.5(6) . .
C11 C9 H9 119.7 . .
C8 C10 C9 118.8(5) . .
C8 C10 C14 122.9(5) . .
C9 C10 C14 118.3(5) . .
C9 C11 H11 120.4 . .
C12 C11 C9 119.2(7) . .
C12 C11 H11 120.4 . .
C11 C12 H12 119.3 . .
C11 C12 C13 121.3(7) . .
C13 C12 H12 119.3 . .
C8 C13 H13 120.0 . .
C12 C13 C8 120.0(7) . .
C12 C13 H13 120.0 . .
O6 C14 Cd1 59.1(3) . 1_455
O6 C14 C10 119.0(5) . .
O7 C14 Cd1 63.7(3) . 1_455
O7 C14 O6 122.8(5) . .
O7 C14 C10 118.2(5) . .
C10 C14 Cd1 175.1(4) . 1_455
N1 C16 H16 125.7 . .
C17 C16 N1 108.6(5) . .
C17 C16 H16 125.7 . .
N2 C17 H17 126.4 . .
C16 C17 N2 107.1(5) . .
C16 C17 H17 126.4 . .
N1 C18 N2 111.6(5) . .
N1 C18 H18 124.2 . .
N2 C18 H18 124.2 . .
C20 C19 N2 119.6(5) . .
C20 C19 C24 119.6(5) . .
C24 C19 N2 120.8(5) . .
C19 C20 H20 119.7 . .
C19 C20 C21 120.6(6) . .
C21 C20 H20 119.7 . .
C20 C21 H21 120.4 . .
C20 C21 C22 119.3(5) . .
C22 C21 H21 120.4 . .
O4 C22 C21 122.8(5) . .
C23 C22 O4 116.6(5) . .
C23 C22 C21 120.4(5) . .
C22 C23 H23 120.0 . .
C22 C23 C24 120.0(5) . .
C24 C23 H23 120.0 . .
C19 C24 H24 120.0 . .
C23 C24 C19 120.0(5) . .
C23 C24 H24 120.0 . .
C26 C25 O4 119.1(5) . .
C30 C25 O4 118.9(6) . .
C30 C25 C26 121.9(6) . .
C25 C26 H26 120.3 . .
C25 C26 C27 119.4(6) . .
C27 C26 H26 120.3 . .
C26 C27 H27 120.6 . .
C28 C27 C26 118.8(5) . .
C28 C27 H27 120.6 . .
C27 C28 N3 118.4(5) . .
C29 C28 N3 120.3(5) . .
C29 C28 C27 121.3(5) . .
C28 C29 H29 120.3 . .
C28 C29 C30 119.4(6) . .
C30 C29 H29 120.3 . .
C25 C30 C29 119.2(6) . .
C25 C30 H30 120.4 . .
C29 C30 H30 120.4 . .
N3 C31 H31 127.0 . .
C32 C31 N3 106.0(5) . .
C32 C31 H31 127.0 . .
N4 C32 H32 125.0 . .
C31 C32 N4 109.9(5) . .
C31 C32 H32 125.0 . .
N3 C33 H33 124.2 . .
N4 C33 N3 111.6(5) . .
N4 C33 H33 124.2 . .

loop_
_geom_bond_atom_site_label_1
_geom_bond_atom_site_label_2
_geom_bond_distance
_geom_bond_site_symmetry_2
Cd1 O1 2.185(4) .
Cd1 O6 2.316(4) 1_655
Cd1 O7 2.416(4) 1_655
Cd1 N1 2.230(4) .
Cd1 N4 2.249(4) 2_665
Cd1 C14 2.694(5) 1_655
O10 H10 0.8400 .
O10 C2AA 1.346(17) .
O9 C2AA 1.200(17) .
O1 C1 1.237(6) .
O2 C1 1.247(11) .
O3 C1 1.304(8) .
O4 C22 1.383(7) .
O4 C25 1.407(7) .
O8 H8 0.8400 .
O8 C0AA 1.328(17) .
O11 C0AA 1.151(18) .
O5 C6 1.382(7) .
O5 C8 1.393(7) .
O6 Cd1 2.316(4) 1_455
O6 C14 1.257(6) .
O7 Cd1 2.416(4) 1_455
O7 C14 1.244(6) .
N1 C16 1.376(6) .
N1 C18 1.318(7) .
N2 C17 1.369(7) .
N2 C18 1.335(6) .
N2 C19 1.424(7) .
N3 C28 1.442(7) .
N3 C31 1.383(7) .
N3 C33 1.336(7) .
N4 Cd1 2.249(4) 2_664
N4 C32 1.384(6) .
N4 C33 1.310(7) .
C0AA C4 1.516(14) .
C1 C2 1.496(7) .
C2AA C4 1.566(12) .
C2 C3 1.379(7) .
C2 C7 1.398(7) .
C3 H3 0.9500 .
C3 C4 1.392(9) .
C4 C5 1.399(9) .
C5 H5 0.9500 .
C5 C6 1.377(8) .
C6 C7 1.377(7) .
C7 H7 0.9500 .
C8 C10 1.383(8) .
C8 C13 1.394(8) .
C9 H9 0.9500 .
C9 C10 1.399(8) .
C9 C11 1.399(8) .
C10 C14 1.511(7) .
C11 H11 0.9500 .
C11 C12 1.361(10) .
C12 H12 0.9500 .
C12 C13 1.373(9) .
C13 H13 0.9500 .
C14 Cd1 2.694(5) 1_455
C16 H16 0.9500 .
C16 C17 1.354(7) .
C17 H17 0.9500 .
C18 H18 0.9500 .
C19 C20 1.374(7) .
C19 C24 1.388(8) .
C20 H20 0.9500 .
C20 C21 1.379(8) .
C21 H21 0.9500 .
C21 C22 1.385(8) .
C22 C23 1.372(7) .
C23 H23 0.9500 .
C23 C24 1.376(8) .
C24 H24 0.9500 .
C25 C26 1.368(8) .
C25 C30 1.364(8) .
C26 H26 0.9500 .
C26 C27 1.387(8) .
C27 H27 0.9500 .
C27 C28 1.384(7) .
C28 C29 1.370(8) .
C29 H29 0.9500 .
C29 C30 1.387(9) .
C30 H30 0.9500 .
C31 H31 0.9500 .
C31 C32 1.335(8) .
C32 H32 0.9500 .
C33 H33 0.9500 .
